data_7234141
loop_
_publ_author_name
'Bihai Tong'
'Hsiao-Yun Ku'
'I.-Jen Chen'
'Yun Chi'
'Hao-Che Kao'
'Chia-Chi Yeh'
'Chih-Hao Chang'
'Shih-Hung Liu'
'Gene-Hsiang Lee'
'Pi-Tai Chou'

_publ_section_title
;
 Heteroleptic Ir(iii) phosphors with bis-tridentate chelating architecture
 for high efficiency OLEDs
;
_journal_name_full 'Journal of Materials Chemistry C'
_journal_page_first 3460
_journal_page_last 3471
_journal_paper_doi 10.1039/C5TC00163C
_journal_volume 3
_journal_year 2015
_chemical_formula_sum 'C45.5 H31.5 Cl4.5 F6 Ir N5'
_chemical_formula_weight 1113.98
_space_group_IT_number 14
_space_group_name_Hall '-P 2yn'
_space_group_name_H-M_alt 'P 1 21/n 1'
_symmetry_cell_setting monoclinic
_symmetry_space_group_name_H-M 'P 1 21/n 1'
_atom_sites_solution_hydrogens geom
_atom_sites_solution_primary direct
_atom_sites_solution_secondary difmap
_cell_angle_alpha 90.00
_cell_angle_beta 112.7780(9)
_cell_angle_gamma 90.00
_cell_formula_units_Z 4
_cell_length_a 18.5300(3)
_cell_length_b 12.8977(2)
_cell_length_c 20.1368(4)
_cell_measurement_reflns_used 21667
_cell_measurement_temperature 150(2)
_cell_measurement_theta_max 25.00
_cell_measurement_theta_min 1.27
_cell_volume 4437.26(14)
_computing_cell_refinement DENZO-SMN
_computing_data_collection 'NONIUS COLLECT'
_computing_data_reduction DENZO-SMN
_computing_molecular_graphics 'Bruker SHELXTL'
_computing_publication_material 'Bruker SHELXTL'
_computing_structure_refinement 'SHELXL-97 (Sheldrick, 2008)'
_computing_structure_solution 'SHELXS-97 (Sheldrick, 2008)'
_diffrn_ambient_temperature 150(2)
_diffrn_measured_fraction_theta_full 1.000
_diffrn_measured_fraction_theta_max 1.000
_diffrn_measurement_device_type 'NONIUS KappaCCD'
_diffrn_measurement_method '\w scans'
_diffrn_radiation_monochromator graphite
_diffrn_radiation_source 'fine-focus sealed tube'
_diffrn_radiation_type MoK\a
_diffrn_radiation_wavelength 0.71073
_diffrn_reflns_av_R_equivalents 0.0554
_diffrn_reflns_av_sigmaI/netI 0.0675
_diffrn_reflns_limit_h_max 22
_diffrn_reflns_limit_h_min -22
_diffrn_reflns_limit_k_max 15
_diffrn_reflns_limit_k_min -15
_diffrn_reflns_limit_l_max 23
_diffrn_reflns_limit_l_min -23
_diffrn_reflns_number 21667
_diffrn_reflns_theta_full 25.00
_diffrn_reflns_theta_max 25.00
_diffrn_reflns_theta_min 1.27
_exptl_absorpt_coefficient_mu 3.344
_exptl_absorpt_correction_T_max 0.7757
_exptl_absorpt_correction_T_min 0.6339
_exptl_absorpt_correction_type multi-scan
_exptl_absorpt_process_details 'SORTAV (Blessing, 1995)'
_exptl_crystal_colour red
_exptl_crystal_density_diffrn 1.668
_exptl_crystal_density_method 'not measured'
_exptl_crystal_description block
_exptl_crystal_F_000 2188
_exptl_crystal_size_max 0.15
_exptl_crystal_size_mid 0.11
_exptl_crystal_size_min 0.08
_refine_diff_density_max 2.130
_refine_diff_density_min -1.050
_refine_diff_density_rms 0.182
_refine_ls_extinction_method none
_refine_ls_goodness_of_fit_ref 1.069
_refine_ls_hydrogen_treatment constr
_refine_ls_matrix_type full
_refine_ls_number_parameters 567
_refine_ls_number_reflns 7806
_refine_ls_number_restraints 30
_refine_ls_restrained_S_all 1.076
_refine_ls_R_factor_all 0.0727
_refine_ls_R_factor_gt 0.0446
_refine_ls_shift/su_max 0.006
_refine_ls_shift/su_mean 0.000
_refine_ls_structure_factor_coef Fsqd
_refine_ls_weighting_details 'calc w=1/[\s^2^(Fo^2^)+(0.0783P)^2^+0.2295P] where P=(Fo^2^+2Fc^2^)/3'
_refine_ls_weighting_scheme calc
_refine_ls_wR_factor_gt 0.1207
_refine_ls_wR_factor_ref 0.1353
_reflns_number_gt 5660
_reflns_number_total 7806
_reflns_threshold_expression >2sigma(I)
_cod_data_source_file J-Mater-Chem-C-2015-3-3460.cif
_cod_data_source_block ic16926
_cod_depositor_comments
;
The following automatic conversions were performed:

data item '_symmetry_cell_setting' value 'Monoclinic' was changed to
'monoclinic' in accordance with the built-in table derived from the
CIF Core dictionary named 'cif_core.dic' version 2.4.5 last updated
on 2014-11-21.

Automatic conversion script
Id: cif_fix_values 6909 2019-04-08 15:41:33Z antanas 
;
_cod_original_cell_volume 4437.26(13)
_cod_original_sg_symbol_H-M P2(1)/n
_cod_original_formula_sum 'C45.50 H31.50 Cl4.50 F6 Ir N5'
_cod_database_code 7234141

loop_
_symmetry_equiv_pos_as_xyz
'x, y, z'
'-x+1/2, y+1/2, -z+1/2'
'-x, -y, -z'
'x-1/2, -y-1/2, z-1/2'

loop_
_atom_site_label
_atom_site_type_symbol
_atom_site_fract_x
_atom_site_fract_y
_atom_site_fract_z
_atom_site_U_iso_or_equiv
_atom_site_adp_type
_atom_site_occupancy
_atom_site_symmetry_multiplicity
_atom_site_calc_flag
_atom_site_refinement_flags
_atom_site_disorder_assembly
_atom_site_disorder_group
Ir Ir -0.046110(14) 0.11721(2) 0.235452(14) 0.02889(12) Uani 1 1 d . . .
N1 N -0.1053(3) 0.2560(5) 0.2271(3) 0.0330(14) Uani 1 1 d . . .
N2 N -0.1626(3) 0.0776(5) 0.1695(3) 0.0313(14) Uani 1 1 d . . .
N3 N -0.2014(3) -0.0084(5) 0.1398(3) 0.0353(15) Uani 1 1 d . . .
N4 N -0.0104(3) 0.1341(5) 0.1524(3) 0.0316(14) Uani 1 1 d . . .
N5 N -0.0595(3) 0.0516(5) 0.3225(3) 0.0308(14) Uani 1 1 d . . .
C1 C 0.0415(4) 0.2103(6) 0.2996(4) 0.0320(17) Uani 1 1 d . . .
C2 C 0.1193(4) 0.1835(6) 0.3404(4) 0.0339(18) Uani 1 1 d . . .
H2 H 0.1366 0.1147 0.3381 0.041 Uiso 1 1 calc R . .
C3 C 0.1722(4) 0.2566(7) 0.3845(4) 0.0410(19) Uani 1 1 d . . .
C4 C 0.1493(5) 0.3577(7) 0.3875(5) 0.049(2) Uani 1 1 d . . .
H4 H 0.1855 0.4071 0.4170 0.059 Uiso 1 1 calc R . .
C5 C 0.0725(5) 0.3863(6) 0.3469(5) 0.045(2) Uani 1 1 d . . .
H5 H 0.0568 0.4561 0.3484 0.054 Uiso 1 1 calc R . .
C6 C 0.0181(4) 0.3150(6) 0.3039(4) 0.0364(18) Uani 1 1 d . . .
C7 C -0.0638(4) 0.3394(6) 0.2618(4) 0.0375(18) Uani 1 1 d . . .
C8 C -0.1025(5) 0.4329(7) 0.2563(5) 0.052(2) Uani 1 1 d . . .
H8 H -0.0749 0.4923 0.2813 0.062 Uiso 1 1 calc R . .
C9 C -0.1817(5) 0.4390(7) 0.2140(5) 0.055(2) Uani 1 1 d . . .
H9 H -0.2082 0.5033 0.2097 0.066 Uiso 1 1 calc R . .
C10 C -0.2230(5) 0.3527(7) 0.1779(5) 0.048(2) Uani 1 1 d . . .
H10 H -0.2773 0.3567 0.1488 0.057 Uiso 1 1 calc R . .
C11 C -0.1825(4) 0.2605(6) 0.1859(4) 0.0346(18) Uani 1 1 d . . .
C12 C -0.2141(4) 0.1601(6) 0.1556(4) 0.0351(18) Uani 1 1 d . . .
C13 C -0.2893(4) 0.1231(6) 0.1151(4) 0.0386(19) Uani 1 1 d . . .
H13 H -0.3372 0.1604 0.0977 0.046 Uiso 1 1 calc R . .
C14 C -0.2771(4) 0.0201(6) 0.1069(4) 0.0388(19) Uani 1 1 d . . .
C15 C 0.2530(5) 0.2218(7) 0.4304(5) 0.052(2) Uani 1 1 d . . .
C16 C -0.3374(5) -0.0614(8) 0.0686(5) 0.056(2) Uani 1 1 d . . .
C17 C 0.0211(4) -0.0018(6) 0.2498(4) 0.0280(16) Uani 1 1 d . . .
C18 C 0.0672(4) -0.0104(6) 0.2083(4) 0.0317(17) Uani 1 1 d . . .
C19 C 0.1316(4) -0.0772(6) 0.2334(4) 0.0374(18) Uani 1 1 d . . .
H19 H 0.1646 -0.0826 0.2074 0.045 Uiso 1 1 calc R . .
C20 C 0.1485(5) -0.1366(6) 0.2961(4) 0.045(2) Uani 1 1 d . A .
C21 C 0.1012(4) -0.1264(6) 0.3352(4) 0.0366(18) Uani 1 1 d . . .
H21 H 0.1135 -0.1630 0.3792 0.044 Uiso 1 1 calc R . .
C22 C 0.0362(4) -0.0627(5) 0.3096(4) 0.0328(17) Uani 1 1 d . . .
C23 C 0.0427(4) 0.0632(5) 0.1489(4) 0.0303(16) Uani 1 1 d . . .
C24 C 0.0666(4) 0.0691(6) 0.0883(4) 0.0315(17) Uani 1 1 d . . .
C25 C 0.1133(4) -0.0085(6) 0.0740(4) 0.0358(18) Uani 1 1 d . . .
H25 H 0.1304 -0.0665 0.1053 0.043 Uiso 1 1 calc R . .
C26 C 0.1342(4) -0.0011(6) 0.0159(4) 0.0401(19) Uani 1 1 d . . .
H26 H 0.1660 -0.0533 0.0079 0.048 Uiso 1 1 calc R . .
C27 C 0.1093(5) 0.0816(6) -0.0311(4) 0.044(2) Uani 1 1 d . . .
H27 H 0.1241 0.0859 -0.0712 0.053 Uiso 1 1 calc R . .
C28 C 0.0628(4) 0.1584(7) -0.0200(4) 0.0413(19) Uani 1 1 d . . .
H28 H 0.0464 0.2156 -0.0521 0.050 Uiso 1 1 calc R . .
C29 C 0.0402(4) 0.1516(6) 0.0384(4) 0.0343(17) Uani 1 1 d . . .
C30 C -0.0131(4) 0.2225(6) 0.0475(4) 0.0397(19) Uani 1 1 d . . .
H30 H -0.0326 0.2780 0.0144 0.048 Uiso 1 1 calc R . .
C31 C -0.0367(4) 0.2125(6) 0.1024(4) 0.0357(18) Uani 1 1 d . . .
H31 H -0.0730 0.2614 0.1068 0.043 Uiso 1 1 calc R . .
C32 C -0.0183(4) -0.0372(6) 0.3484(4) 0.0304(16) Uani 1 1 d . . .
C33 C -0.0316(4) -0.0966(5) 0.4020(4) 0.0314(17) Uani 1 1 d . . .
C34 C -0.0017(4) -0.1976(6) 0.4219(4) 0.0370(18) Uani 1 1 d . . .
H34 H 0.0270 -0.2298 0.3973 0.044 Uiso 1 1 calc R . .
C35 C -0.0135(4) -0.2497(6) 0.4757(4) 0.0418(19) Uani 1 1 d . . .
H35 H 0.0064 -0.3179 0.4881 0.050 Uiso 1 1 calc R . .
C36 C -0.0553(4) -0.2021(7) 0.5131(4) 0.042(2) Uani 1 1 d . . .
H36 H -0.0602 -0.2366 0.5528 0.051 Uiso 1 1 calc R . .
C37 C -0.0885(4) -0.1077(6) 0.4927(4) 0.0386(19) Uani 1 1 d . . .
H37 H -0.1187 -0.0782 0.5168 0.046 Uiso 1 1 calc R . .
C38 C -0.0787(4) -0.0525(6) 0.4362(4) 0.0333(17) Uani 1 1 d . . .
C39 C -0.1157(4) 0.0415(6) 0.4113(4) 0.0349(18) Uani 1 1 d . . .
H39 H -0.1468 0.0724 0.4340 0.042 Uiso 1 1 calc R . .
C40 C -0.1074(4) 0.0894(6) 0.3544(4) 0.0334(17) Uani 1 1 d . . .
H40 H -0.1359 0.1513 0.3362 0.040 Uiso 1 1 calc R . .
C41 C 0.2225(5) -0.2050(7) 0.3270(5) 0.063(3) Uani 1 1 d D . .
C42 C 0.2689(9) -0.2122(13) 0.2785(8) 0.072(4) Uani 0.736(12) 1 d PDU A 1
H42A H 0.2363 -0.2444 0.2326 0.108 Uiso 0.736(12) 1 calc PR A 1
H42B H 0.3159 -0.2542 0.3023 0.108 Uiso 0.736(12) 1 calc PR A 1
H42C H 0.2841 -0.1424 0.2696 0.108 Uiso 0.736(12) 1 calc PR A 1
C43 C 0.2753(8) -0.1562(13) 0.4003(7) 0.082(4) Uani 0.736(12) 1 d PDU A 1
H43A H 0.2805 -0.0816 0.3941 0.123 Uiso 0.736(12) 1 calc PR A 1
H43B H 0.3271 -0.1887 0.4175 0.123 Uiso 0.736(12) 1 calc PR A 1
H43C H 0.2516 -0.1676 0.4355 0.123 Uiso 0.736(12) 1 calc PR A 1
C44 C 0.2022(9) -0.3140(9) 0.3448(10) 0.085(5) Uani 0.736(12) 1 d PDU A 1
H44A H 0.1626 -0.3450 0.3016 0.128 Uiso 0.736(12) 1 calc PR A 1
H44B H 0.1815 -0.3095 0.3827 0.128 Uiso 0.736(12) 1 calc PR A 1
H44C H 0.2493 -0.3572 0.3614 0.128 Uiso 0.736(12) 1 calc PR A 1
C42' C 0.286(2) -0.163(4) 0.301(3) 0.072(4) Uani 0.264(12) 1 d PD A 2
H42D H 0.2718 -0.1827 0.2507 0.108 Uiso 0.264(12) 1 calc PR A 2
H42E H 0.3365 -0.1935 0.3308 0.108 Uiso 0.264(12) 1 calc PR A 2
H42F H 0.2884 -0.0878 0.3058 0.108 Uiso 0.264(12) 1 calc PR A 2
C43' C 0.245(2) -0.249(4) 0.4031(13) 0.082(4) Uani 0.264(12) 1 d PD A 2
H43D H 0.2179 -0.3149 0.4006 0.123 Uiso 0.264(12) 1 calc PR A 2
H43E H 0.2309 -0.1998 0.4328 0.123 Uiso 0.264(12) 1 calc PR A 2
H43F H 0.3020 -0.2611 0.4245 0.123 Uiso 0.264(12) 1 calc PR A 2
C44' C 0.197(2) -0.3141(18) 0.294(2) 0.085(5) Uani 0.264(12) 1 d PD A 2
H44D H 0.1645 -0.3072 0.2424 0.128 Uiso 0.264(12) 1 calc PR A 2
H44E H 0.1676 -0.3490 0.3183 0.128 Uiso 0.264(12) 1 calc PR A 2
H44F H 0.2439 -0.3551 0.2995 0.128 Uiso 0.264(12) 1 calc PR A 2
F1 F 0.2637(3) 0.1215(4) 0.4335(4) 0.094(2) Uani 1 1 d . . .
F2 F 0.3070(3) 0.2641(5) 0.4107(3) 0.0792(17) Uani 1 1 d . . .
F3 F 0.2745(3) 0.2546(5) 0.4993(3) 0.0850(19) Uani 1 1 d . . .
F4 F -0.4103(3) -0.0234(5) 0.0508(4) 0.108(3) Uani 1 1 d . . .
F5 F -0.3351(3) -0.1448(4) 0.1062(3) 0.0748(16) Uani 1 1 d . . .
F6 F -0.3323(4) -0.0917(5) 0.0074(3) 0.0863(19) Uani 1 1 d . . .
C45 C 0.6379(5) 0.2527(7) 0.3232(5) 0.055(2) Uani 1 1 d . . .
H45 H 0.6454 0.3290 0.3318 0.066 Uiso 1 1 calc R . .
Cl1 Cl 0.69375(15) 0.1880(2) 0.40317(13) 0.0693(7) Uani 1 1 d . . .
Cl2 Cl 0.67023(17) 0.2184(2) 0.25422(14) 0.0736(7) Uani 1 1 d . . .
Cl3 Cl 0.53912(14) 0.2245(2) 0.29748(14) 0.0706(7) Uani 1 1 d . . .
C46 C 0.4607(7) -0.0106(11) 0.3922(7) 0.102(8) Uiso 0.50 1 d PD B 1
H46 H 0.4388 -0.0625 0.4163 0.122 Uiso 0.50 1 calc PR B 1
Cl4 Cl 0.4093(5) 0.1043(7) 0.3793(6) 0.167(4) Uiso 0.50 1 d PD B 1
Cl5 Cl 0.5594(5) 0.0075(8) 0.4421(5) 0.165(4) Uiso 0.50 1 d PD B 1
Cl6 Cl 0.4480(7) -0.0542(10) 0.3053(6) 0.239(6) Uiso 0.50 1 d PD B 1

loop_
_atom_site_aniso_label
_atom_site_aniso_U_11
_atom_site_aniso_U_22
_atom_site_aniso_U_33
_atom_site_aniso_U_23
_atom_site_aniso_U_13
_atom_site_aniso_U_12
Ir 0.02301(17) 0.03165(19) 0.02701(18) 0.00156(13) 0.00419(12) 0.00129(13)
N1 0.033(3) 0.032(4) 0.030(3) 0.010(3) 0.008(3) 0.004(3)
N2 0.029(3) 0.029(3) 0.033(3) -0.004(3) 0.008(3) -0.002(3)
N3 0.025(3) 0.040(4) 0.037(4) -0.002(3) 0.007(3) -0.004(3)
N4 0.020(3) 0.041(4) 0.027(3) 0.000(3) 0.002(3) -0.001(3)
N5 0.025(3) 0.035(4) 0.030(3) -0.004(3) 0.008(3) -0.003(3)
C1 0.028(4) 0.035(5) 0.031(4) 0.004(3) 0.008(3) -0.009(3)
C2 0.027(4) 0.046(5) 0.027(4) 0.002(4) 0.009(3) -0.007(3)
C3 0.034(4) 0.050(5) 0.031(4) 0.005(4) 0.005(4) -0.007(4)
C4 0.045(5) 0.043(5) 0.051(5) 0.004(4) 0.009(4) -0.012(4)
C5 0.044(5) 0.031(5) 0.053(5) 0.001(4) 0.011(4) 0.000(4)
C6 0.036(4) 0.035(5) 0.035(4) 0.003(4) 0.011(4) -0.003(4)
C7 0.042(4) 0.026(4) 0.039(4) 0.001(4) 0.010(4) 0.001(4)
C8 0.048(5) 0.033(5) 0.065(6) -0.002(4) 0.011(5) -0.004(4)
C9 0.051(5) 0.032(5) 0.078(7) 0.004(5) 0.019(5) 0.010(4)
C10 0.038(5) 0.045(5) 0.052(5) 0.009(4) 0.009(4) 0.004(4)
C11 0.025(4) 0.033(5) 0.037(4) 0.007(4) 0.002(3) 0.010(3)
C12 0.027(4) 0.043(5) 0.032(4) 0.006(4) 0.009(3) 0.008(4)
C13 0.030(4) 0.043(5) 0.039(5) 0.006(4) 0.009(4) 0.009(4)
C14 0.026(4) 0.050(5) 0.035(4) 0.001(4) 0.006(3) -0.001(4)
C15 0.036(5) 0.061(7) 0.050(6) -0.002(5) 0.006(4) -0.013(4)
C16 0.033(5) 0.056(6) 0.065(6) -0.010(5) 0.004(4) 0.003(4)
C17 0.021(3) 0.033(4) 0.025(4) -0.003(3) 0.004(3) 0.000(3)
C18 0.029(4) 0.035(4) 0.024(4) 0.002(3) 0.003(3) -0.004(3)
C19 0.031(4) 0.051(5) 0.032(4) 0.008(4) 0.013(4) 0.009(4)
C20 0.037(4) 0.057(6) 0.039(5) 0.007(4) 0.012(4) 0.008(4)
C21 0.037(4) 0.040(5) 0.029(4) 0.009(4) 0.008(3) 0.004(4)
C22 0.017(4) 0.021(4) 0.050(5) 0.010(4) 0.002(3) 0.006(3)
C23 0.027(4) 0.030(4) 0.030(4) -0.002(3) 0.006(3) 0.002(3)
C24 0.029(4) 0.033(4) 0.026(4) -0.004(3) 0.003(3) -0.008(3)
C25 0.032(4) 0.043(5) 0.032(4) -0.004(4) 0.012(3) -0.008(4)
C26 0.030(4) 0.042(5) 0.045(5) -0.004(4) 0.011(4) -0.003(4)
C27 0.045(5) 0.048(5) 0.046(5) -0.002(4) 0.026(4) -0.009(4)
C28 0.041(4) 0.042(5) 0.039(5) 0.006(4) 0.013(4) -0.010(4)
C29 0.036(4) 0.036(4) 0.029(4) -0.004(4) 0.009(3) -0.010(4)
C30 0.043(5) 0.042(5) 0.027(4) 0.012(4) 0.005(4) -0.001(4)
C31 0.029(4) 0.034(5) 0.039(4) 0.012(4) 0.007(4) 0.006(3)
C32 0.027(4) 0.035(4) 0.021(4) -0.003(3) 0.002(3) -0.002(3)
C33 0.029(4) 0.033(5) 0.028(4) -0.003(3) 0.006(3) -0.006(3)
C34 0.030(4) 0.033(4) 0.039(4) -0.004(4) 0.004(4) -0.003(3)
C35 0.031(4) 0.045(5) 0.043(5) 0.004(4) 0.008(4) -0.008(4)
C36 0.030(4) 0.052(6) 0.036(5) 0.004(4) 0.003(4) -0.016(4)
C37 0.026(4) 0.052(6) 0.032(4) -0.004(4) 0.005(3) -0.007(4)
C38 0.019(4) 0.043(5) 0.030(4) 0.000(4) 0.001(3) -0.007(3)
C39 0.024(4) 0.045(5) 0.033(4) -0.008(4) 0.007(3) -0.003(3)
C40 0.022(4) 0.043(5) 0.031(4) 0.001(4) 0.005(3) 0.000(3)
C41 0.048(5) 0.080(7) 0.061(6) 0.021(5) 0.020(5) 0.035(5)
C42 0.065(6) 0.090(9) 0.067(8) 0.015(6) 0.032(6) 0.040(6)
C43 0.056(7) 0.101(8) 0.071(7) 0.009(7) 0.006(6) 0.029(7)
C44 0.082(7) 0.088(8) 0.095(9) 0.025(7) 0.044(7) 0.029(6)
C42' 0.065(6) 0.090(9) 0.067(8) 0.015(6) 0.032(6) 0.040(6)
C43' 0.056(7) 0.101(8) 0.071(7) 0.009(7) 0.006(6) 0.029(7)
C44' 0.082(7) 0.088(8) 0.095(9) 0.025(7) 0.044(7) 0.029(6)
F1 0.043(3) 0.057(4) 0.130(6) 0.000(3) -0.024(3) 0.003(3)
F2 0.036(3) 0.112(5) 0.082(4) 0.021(4) 0.015(3) -0.006(3)
F3 0.054(3) 0.144(6) 0.041(3) -0.001(4) 0.000(3) 0.015(3)
F4 0.026(3) 0.087(5) 0.167(7) -0.039(4) -0.013(3) 0.000(3)
F5 0.070(4) 0.061(4) 0.081(4) -0.003(3) 0.015(3) -0.028(3)
F6 0.089(4) 0.107(5) 0.057(4) -0.039(3) 0.022(3) -0.036(4)
C45 0.069(6) 0.047(6) 0.049(5) -0.003(4) 0.024(5) -0.004(5)
Cl1 0.0684(15) 0.0825(19) 0.0518(14) 0.0026(13) 0.0175(12) 0.0163(14)
Cl2 0.108(2) 0.0645(17) 0.0648(16) 0.0012(13) 0.0519(16) 0.0038(15)
Cl3 0.0610(15) 0.0799(19) 0.0635(16) 0.0062(14) 0.0161(13) 0.0125(13)

loop_
_atom_type_symbol
_atom_type_description
_atom_type_scat_dispersion_real
_atom_type_scat_dispersion_imag
_atom_type_scat_source
C C 0.0033 0.0016 'International Tables Vol C Tables 4.2.6.8 and 6.1.1.4'
H H 0.0000 0.0000 'International Tables Vol C Tables 4.2.6.8 and 6.1.1.4'
N N 0.0061 0.0033 'International Tables Vol C Tables 4.2.6.8 and 6.1.1.4'
F F 0.0171 0.0103 'International Tables Vol C Tables 4.2.6.8 and 6.1.1.4'
Cl Cl 0.1484 0.1585 'International Tables Vol C Tables 4.2.6.8 and 6.1.1.4'
Ir Ir -1.4442 7.9887 'International Tables Vol C Tables 4.2.6.8 and 6.1.1.4'

loop_
_geom_angle_atom_site_label_1
_geom_angle_atom_site_label_2
_geom_angle_atom_site_label_3
_geom_angle
_geom_angle_site_symmetry_1
_geom_angle_site_symmetry_3
C17 Ir C1 93.7(3) . .
C17 Ir N4 79.1(3) . .
C1 Ir N4 91.5(2) . .
C17 Ir N5 80.1(3) . .
C1 Ir N5 91.8(2) . .
N4 Ir N5 159.1(2) . .
C17 Ir N1 172.6(3) . .
C1 Ir N1 79.0(3) . .
N4 Ir N1 99.8(2) . .
N5 Ir N1 101.0(2) . .
C17 Ir N2 110.2(3) . .
C1 Ir N2 156.0(3) . .
N4 Ir N2 95.0(2) . .
N5 Ir N2 90.3(2) . .
N1 Ir N2 77.2(2) . .
C11 N1 C7 122.7(6) . .
C11 N1 Ir 119.3(5) . .
C7 N1 Ir 118.0(5) . .
N3 N2 C12 109.9(6) . .
N3 N2 Ir 136.6(5) . .
C12 N2 Ir 113.5(5) . .
N2 N3 C14 105.7(6) . .
C23 N4 C31 120.8(6) . .
C23 N4 Ir 116.2(5) . .
C31 N4 Ir 123.0(5) . .
C32 N5 C40 119.2(6) . .
C32 N5 Ir 116.0(4) . .
C40 N5 Ir 124.8(5) . .
C2 C1 C6 117.7(7) . .
C2 C1 Ir 128.0(6) . .
C6 C1 Ir 114.2(5) . .
C1 C2 C3 120.9(7) . .
C4 C3 C2 120.8(7) . .
C4 C3 C15 120.6(7) . .
C2 C3 C15 118.5(8) . .
C3 C4 C5 119.2(8) . .
C4 C5 C6 121.4(8) . .
C5 C6 C1 119.9(7) . .
C5 C6 C7 124.0(7) . .
C1 C6 C7 116.1(6) . .
N1 C7 C8 118.6(7) . .
N1 C7 C6 112.7(6) . .
C8 C7 C6 128.6(7) . .
C7 C8 C9 119.4(8) . .
C8 C9 C10 121.0(8) . .
C11 C10 C9 117.7(7) . .
N1 C11 C10 120.5(7) . .
N1 C11 C12 112.3(6) . .
C10 C11 C12 127.2(7) . .
N2 C12 C13 108.0(7) . .
N2 C12 C11 117.7(6) . .
C13 C12 C11 134.2(7) . .
C14 C13 C12 103.2(6) . .
N3 C14 C13 113.2(7) . .
N3 C14 C16 118.9(7) . .
C13 C14 C16 127.9(7) . .
F1 C15 F2 107.5(8) . .
F1 C15 F3 106.5(8) . .
F2 C15 F3 102.8(7) . .
F1 C15 C3 115.2(7) . .
F2 C15 C3 112.4(7) . .
F3 C15 C3 111.6(7) . .
F5 C16 F6 107.3(8) . .
F5 C16 F4 105.0(8) . .
F6 C16 F4 106.5(8) . .
F5 C16 C14 115.2(8) . .
F6 C16 C14 111.9(8) . .
F4 C16 C14 110.5(7) . .
C22 C17 C18 120.6(6) . .
C22 C17 Ir 119.2(5) . .
C18 C17 Ir 118.6(5) . .
C19 C18 C17 117.5(6) . .
C19 C18 C23 130.5(6) . .
C17 C18 C23 111.6(6) . .
C18 C19 C20 121.6(7) . .
C21 C20 C19 119.1(7) . .
C21 C20 C41 118.8(7) . .
C19 C20 C41 121.9(7) . .
C22 C21 C20 119.6(7) . .
C17 C22 C21 121.3(7) . .
C17 C22 C32 111.9(6) . .
C21 C22 C32 126.1(7) . .
N4 C23 C24 118.0(6) . .
N4 C23 C18 113.2(6) . .
C24 C23 C18 128.8(6) . .
C29 C24 C25 117.1(6) . .
C29 C24 C23 120.2(6) . .
C25 C24 C23 122.6(7) . .
C26 C25 C24 121.2(7) . .
C25 C26 C27 120.6(7) . .
C26 C27 C28 120.3(7) . .
C27 C28 C29 119.9(8) . .
C28 C29 C30 121.5(7) . .
C28 C29 C24 120.8(7) . .
C30 C29 C24 117.6(6) . .
C31 C30 C29 120.9(7) . .
C30 C31 N4 122.4(7) . .
N5 C32 C33 120.4(6) . .
N5 C32 C22 111.6(6) . .
C33 C32 C22 127.9(6) . .
C34 C33 C32 123.2(7) . .
C34 C33 C38 118.6(7) . .
C32 C33 C38 118.2(7) . .
C35 C34 C33 120.9(7) . .
C34 C35 C36 120.0(8) . .
C37 C36 C35 120.5(8) . .
C36 C37 C38 120.8(7) . .
C39 C38 C37 122.1(7) . .
C39 C38 C33 118.9(7) . .
C37 C38 C33 118.9(7) . .
C40 C39 C38 120.0(7) . .
C39 C40 N5 122.6(7) . .
C43' C41 C42 127.4(16) . .
C43' C41 C44 54.8(19) . .
C42 C41 C44 110.1(10) . .
C43' C41 C20 118.3(15) . .
C42 C41 C20 114.0(8) . .
C44 C41 C20 111.0(8) . .
C43' C41 C42' 121(2) . .
C42 C41 C42' 28.9(18) . .
C44 C41 C42' 133.0(19) . .
C20 C41 C42' 109.6(18) . .
C43' C41 C44' 91(2) . .
C42 C41 C44' 79.6(17) . .
C44 C41 C44' 37.7(17) . .
C20 C41 C44' 105.8(17) . .
C42' C41 C44' 108(2) . .
C43' C41 C43 51.1(19) . .
C42 C41 C43 109.1(10) . .
C44 C41 C43 105.7(11) . .
C20 C41 C43 106.6(8) . .
C42' C41 C43 84(2) . .
C44' C41 C43 139(2) . .
Cl3 C45 Cl1 110.7(5) . .
Cl3 C45 Cl2 110.6(5) . .
Cl1 C45 Cl2 110.1(5) . .
Cl4 C46 Cl5 111.7(8) . .
Cl4 C46 Cl6 105.7(7) . .
Cl5 C46 Cl6 108.9(7) . .

loop_
_geom_bond_atom_site_label_1
_geom_bond_atom_site_label_2
_geom_bond_distance
_geom_bond_site_symmetry_2
Ir C17 1.926(7) .
Ir C1 2.030(7) .
Ir N4 2.034(6) .
Ir N5 2.046(6) .
Ir N1 2.072(6) .
Ir N2 2.113(6) .
N1 C11 1.349(8) .
N1 C7 1.349(9) .
N2 N3 1.332(8) .
N2 C12 1.384(9) .
N3 C14 1.350(9) .
N4 C23 1.366(9) .
N4 C31 1.377(9) .
N5 C32 1.364(9) .
N5 C40 1.371(9) .
C1 C2 1.399(10) .
C1 C6 1.431(10) .
C2 C3 1.402(10) .
C3 C4 1.380(11) .
C3 C15 1.492(11) .
C4 C5 1.389(11) .
C5 C6 1.390(11) .
C6 C7 1.458(10) .
C7 C8 1.385(11) .
C8 C9 1.386(11) .
C9 C10 1.387(12) .
C10 C11 1.382(11) .
C11 C12 1.455(11) .
C12 C13 1.397(10) .
C13 C14 1.369(10) .
C14 C16 1.510(11) .
C15 F1 1.306(10) .
C15 F2 1.330(9) .
C15 F3 1.353(10) .
C16 F5 1.306(11) .
C16 F6 1.331(11) .
C16 F4 1.348(9) .
C17 C22 1.373(10) .
C17 C18 1.411(9) .
C18 C19 1.399(10) .
C18 C23 1.456(10) .
C19 C20 1.404(11) .
C20 C21 1.394(11) .
C20 C41 1.544(11) .
C21 C22 1.381(10) .
C22 C32 1.531(10) .
C23 C24 1.453(10) .
C24 C29 1.414(11) .
C24 C25 1.424(10) .
C25 C26 1.369(10) .
C26 C27 1.382(11) .
C27 C28 1.386(11) .
C28 C29 1.396(10) .
C29 C30 1.409(10) .
C30 C31 1.344(10) .
C32 C33 1.422(10) .
C33 C34 1.412(10) .
C33 C38 1.423(10) .
C34 C35 1.363(10) .
C35 C36 1.413(11) .
C36 C37 1.354(10) .
C37 C38 1.412(10) .
C38 C39 1.387(10) .
C39 C40 1.362(10) .
C41 C43' 1.533(10) .
C41 C42 1.533(9) .
C41 C44 1.533(9) .
C41 C42' 1.546(10) .
C41 C44' 1.551(10) .
C41 C43 1.554(9) .
C45 Cl3 1.737(9) .
C45 Cl1 1.752(9) .
C45 Cl2 1.768(9) .
C46 Cl4 1.726(10) .
C46 Cl5 1.728(10) .
C46 Cl6 1.765(10) .
